data_2222856
loop_
_publ_author_name
'Ono, Katsuhiko'
'Tsukamoto, Kenichi'
'Tomura, Masaaki'

_publ_section_title 5,5'-Di-4-pyridyl-2,2'-(5-<i>tert</i>-butyl-<i>m</i>-phenylene)bis(1,3,4-oxadiazole)
_journal_coeditor_code RN2057
_journal_issue 8
_journal_name_full 'Acta Crystallographica Section E'
_journal_page_first o1873
_journal_paper_doi 10.1107/S1600536809027056
_journal_volume 65
_journal_year 2009
_chemical_formula_iupac 'C24 H20 N6 O2'
_chemical_formula_moiety 'C24 H20 N6 O2'
_chemical_formula_sum 'C24 H20 N6 O2'
_chemical_formula_weight 424.46
_chemical_melting_point 529
_chemical_name_systematic
;
5,5'-Di-4-pyridyl-2,2'-(5-<i>tert</i>-butyl-<i>m</i>-
phenylene)bis(1,3,4-oxadiazole)
;
_space_group_IT_number 14
_symmetry_cell_setting monoclinic
_symmetry_space_group_name_Hall '-P 2ybc'
_symmetry_space_group_name_H-M 'P 1 21/c 1'
_atom_sites_solution_hydrogens geom
_atom_sites_solution_primary direct
_atom_sites_solution_secondary difmap
_audit_creation_method SHELXL-97
_cell_angle_alpha 90.00
_cell_angle_beta 90.635(10)
_cell_angle_gamma 90.00
_cell_formula_units_Z 4
_cell_length_a 5.8778(10)
_cell_length_b 14.767(3)
_cell_length_c 25.298(6)
_cell_measurement_reflns_used 1816
_cell_measurement_temperature 296.0(10)
_cell_measurement_theta_max 27.4835
_cell_measurement_theta_min 3.1929
_cell_volume 2195.7(8)
_computing_cell_refinement 'CrystalClear (Rigaku/MSC, 2006)r'
_computing_data_collection 'CrystalClear (Rigaku/MSC, 2006)'
_computing_data_reduction 'TEXSAN (Rigaku/MSC, 2004)'
_computing_molecular_graphics
;
PLATON (Spek, 2009) and Mercury (Macrae <i>et al.</i>,  2006)
;
_computing_publication_material 'SHELXL97 (Sheldrick, 2008)'
_computing_structure_refinement 'SHELXL97 (Sheldrick, 2008)'
_computing_structure_solution 'SHELXS97 (Sheldrick, 2008)'
_diffrn_ambient_temperature 296.0(10)
_diffrn_detector_area_resol_mean 14.62
_diffrn_measured_fraction_theta_full 0.983
_diffrn_measured_fraction_theta_max 0.983
_diffrn_measurement_device_type 'Rigaku Mercury CCD'
_diffrn_measurement_method '\f and \w'
_diffrn_radiation_monochromator 'graphite monochromator'
_diffrn_radiation_source 'rotating anode'
_diffrn_radiation_type MoK\a
_diffrn_radiation_wavelength 0.71070
_diffrn_reflns_av_R_equivalents 0.1115
_diffrn_reflns_av_sigmaI/netI 0.1232
_diffrn_reflns_limit_h_max 7
_diffrn_reflns_limit_h_min -5
_diffrn_reflns_limit_k_max 14
_diffrn_reflns_limit_k_min -19
_diffrn_reflns_limit_l_max 22
_diffrn_reflns_limit_l_min -32
_diffrn_reflns_number 16667
_diffrn_reflns_theta_full 27.48
_diffrn_reflns_theta_max 27.48
_diffrn_reflns_theta_min 3.19
_exptl_absorpt_coefficient_mu 0.086
_exptl_absorpt_correction_type none
_exptl_crystal_colour yellow
_exptl_crystal_density_diffrn 1.284
_exptl_crystal_density_method 'not measured'
_exptl_crystal_description prism
_exptl_crystal_F_000 888
_exptl_crystal_size_max 0.25
_exptl_crystal_size_mid 0.13
_exptl_crystal_size_min 0.10
_refine_diff_density_max 0.231
_refine_diff_density_min -0.129
_refine_ls_extinction_method none
_refine_ls_goodness_of_fit_ref 0.898
_refine_ls_hydrogen_treatment constr
_refine_ls_matrix_type full
_refine_ls_number_parameters 323
_refine_ls_number_reflns 4956
_refine_ls_number_restraints 16
_refine_ls_restrained_S_all 0.904
_refine_ls_R_factor_all 0.2652
_refine_ls_R_factor_gt 0.0702
_refine_ls_shift/su_max 0.004
_refine_ls_shift/su_mean 0.000
_refine_ls_structure_factor_coef Fsqd
_refine_ls_weighting_details 'calc w=1/[\s^2^(Fo^2^)+(0.0474P)^2^] where P=(Fo^2^+2Fc^2^)/3'
_refine_ls_weighting_scheme calc
_refine_ls_wR_factor_gt 0.1121
_refine_ls_wR_factor_ref 0.1715
_reflns_number_gt 1548
_reflns_number_total 4956
_reflns_threshold_expression I>2\s(I)
_cod_data_source_file rn2057.cif
_cod_data_source_block I
_cod_original_sg_symbol_H-M 'P 21/c'
_cod_database_code 2222856
_cod_database_fobs_code 2222856

loop_
_symmetry_equiv_pos_as_xyz
'x, y, z'
'-x, y+1/2, -z+1/2'
'-x, -y, -z'
'x, -y-1/2, z-1/2'

loop_
_atom_site_type_symbol
_atom_site_label
_atom_site_fract_x
_atom_site_fract_y
_atom_site_fract_z
_atom_site_U_iso_or_equiv
_atom_site_adp_type
_atom_site_calc_flag
_atom_site_refinement_flags
_atom_site_occupancy
_atom_site_disorder_assembly
_atom_site_disorder_group
O O1 0.3004(4) 0.22049(16) 0.28302(10) 0.0597(7) Uani d . 1 . .
O O2 -0.4436(4) 0.45678(17) 0.41002(9) 0.0615(8) Uani d . 1 . .
N N1 0.4194(5) 0.3569(2) 0.26015(14) 0.0762(11) Uani d . 1 . .
N N2 0.2304(5) 0.3662(2) 0.29375(13) 0.0731(11) Uani d . 1 . .
N N3 0.9831(6) 0.1428(3) 0.17039(15) 0.0904(12) Uani d . 1 . .
N N4 -0.6818(5) 0.3527(2) 0.43895(13) 0.0726(10) Uani d . 1 . .
N N5 -0.7648(5) 0.4388(2) 0.45273(14) 0.0734(11) Uani d . 1 . .
N N6 -0.6473(7) 0.7838(2) 0.45477(15) 0.0903(12) Uani d . 1 . .
C C1 -0.2506(6) 0.1407(3) 0.37961(15) 0.0586(11) Uani d . 1 A .
C C2 -0.0691(6) 0.1670(2) 0.34870(15) 0.0587(11) Uani d . 1 . .
H H2 0.0240 0.1228 0.3342 0.070 Uiso calc R 1 . .
C C3 -0.0221(6) 0.2581(2) 0.33868(15) 0.0541(10) Uani d . 1 . .
C C4 -0.1606(6) 0.3249(3) 0.36019(14) 0.0584(11) Uani d . 1 . .
H H4 -0.1300 0.3858 0.3540 0.070 Uiso calc R 1 . .
C C5 -0.3437(6) 0.3001(2) 0.39072(14) 0.0537(11) Uani d . 1 . .
C C6 -0.3841(6) 0.2088(3) 0.40024(15) 0.0620(11) Uani d . 1 . .
H H6 -0.5062 0.1929 0.4214 0.074 Uiso calc R 1 . .
C C7 0.1671(6) 0.2853(3) 0.30558(15) 0.0588(11) Uani d . 1 . .
C C8 0.4546(7) 0.2716(3) 0.25547(16) 0.0592(11) Uani d . 1 . .
C C9 0.6312(6) 0.2249(3) 0.22503(15) 0.0587(11) Uani d . 1 . .
C C10 0.6450(7) 0.1324(3) 0.22164(16) 0.0752(13) Uani d . 1 . .
H H10 0.5367 0.0957 0.2375 0.090 Uiso calc R 1 . .
C C11 0.8243(8) 0.0949(3) 0.19406(18) 0.0893(16) Uani d . 1 . .
H H11 0.8334 0.0321 0.1921 0.107 Uiso calc R 1 . .
C C12 0.9652(7) 0.2322(4) 0.17330(18) 0.0845(15) Uani d . 1 . .
H H12 1.0737 0.2672 0.1563 0.101 Uiso calc R 1 . .
C C13 0.7938(7) 0.2763(3) 0.20023(15) 0.0716(13) Uani d . 1 . .
H H13 0.7887 0.3392 0.2015 0.086 Uiso calc R 1 . .
C C14 -0.4945(7) 0.3669(3) 0.41435(15) 0.0587(11) Uani d . 1 . .
C C15 -0.6198(6) 0.4971(3) 0.43581(14) 0.0571(11) Uani d . 1 . .
C C16 -0.6269(6) 0.5958(3) 0.44115(14) 0.0577(11) Uani d . 1 . .
C C17 -0.8051(6) 0.6360(3) 0.46777(15) 0.0709(13) Uani d . 1 . .
H H17 -0.9210 0.6009 0.4819 0.085 Uiso calc R 1 . .
C C18 -0.8076(7) 0.7293(3) 0.47298(17) 0.0782(14) Uani d . 1 . .
H H18 -0.9297 0.7554 0.4904 0.094 Uiso calc R 1 . .
C C19 -0.4754(8) 0.7431(3) 0.42957(19) 0.0953(16) Uani d . 1 . .
H H19 -0.3601 0.7796 0.4164 0.114 Uiso calc R 1 . .
C C20 -0.4581(7) 0.6506(3) 0.42176(16) 0.0746(13) Uani d . 1 . .
H H20 -0.3352 0.6261 0.4038 0.090 Uiso calc R 1 . .
C C21 -0.2996(7) 0.0404(3) 0.3923(2) 0.0689(12) Uani d D 1 . .
C C22 -0.2044(17) 0.0225(5) 0.4471(3) 0.104(3) Uani d PD 0.781(13) A 1
H H22A -0.2842 0.0588 0.4724 0.156 Uiso calc PR 0.781(13) A 1
H H22B -0.0457 0.0377 0.4482 0.156 Uiso calc PR 0.781(13) A 1
H H22C -0.2231 -0.0404 0.4557 0.156 Uiso calc PR 0.781(13) A 1
C C23 -0.5473(10) 0.0201(4) 0.3857(5) 0.138(6) Uani d PD 0.781(13) A 1
H H23A -0.5737 -0.0429 0.3925 0.207 Uiso calc PR 0.781(13) A 1
H H23B -0.5946 0.0342 0.3502 0.207 Uiso calc PR 0.781(13) A 1
H H23C -0.6329 0.0561 0.4100 0.207 Uiso calc PR 0.781(13) A 1
C C24 -0.1655(15) -0.0238(4) 0.3541(3) 0.092(3) Uani d PD 0.781(13) A 1
H H24A -0.2110 -0.0854 0.3600 0.139 Uiso calc PR 0.781(13) A 1
H H24B -0.0051 -0.0179 0.3609 0.139 Uiso calc PR 0.781(13) A 1
H H24C -0.1984 -0.0074 0.3181 0.139 Uiso calc PR 0.781(13) A 1
C C25 -0.393(5) -0.0078(13) 0.3436(7) 0.080(11) Uani d PD 0.219(13) A 2
H H25A -0.5298 -0.0398 0.3526 0.121 Uiso calc PR 0.219(13) A 2
H H25B -0.2824 -0.0500 0.3309 0.121 Uiso calc PR 0.219(13) A 2
H H25C -0.4270 0.0358 0.3165 0.121 Uiso calc PR 0.219(13) A 2
C C26 -0.116(6) -0.0169(19) 0.419(2) 0.20(3) Uani d PD 0.219(13) A 2
H H26A -0.1786 -0.0467 0.4492 0.303 Uiso calc PR 0.219(13) A 2
H H26B 0.0077 0.0212 0.4298 0.303 Uiso calc PR 0.219(13) A 2
H H26C -0.0624 -0.0614 0.3943 0.303 Uiso calc PR 0.219(13) A 2
C C27 -0.483(5) 0.0375(17) 0.4371(11) 0.125(15) Uani d PD 0.219(13) A 2
H H27A -0.6150 0.0714 0.4261 0.187 Uiso calc PR 0.219(13) A 2
H H27B -0.4211 0.0636 0.4689 0.187 Uiso calc PR 0.219(13) A 2
H H27C -0.5261 -0.0242 0.4437 0.187 Uiso calc PR 0.219(13) A 2

loop_
_atom_site_aniso_label
_atom_site_aniso_U_11
_atom_site_aniso_U_22
_atom_site_aniso_U_33
_atom_site_aniso_U_12
_atom_site_aniso_U_13
_atom_site_aniso_U_23
O1 0.0732(17) 0.0460(16) 0.0602(18) 0.0062(14) 0.0133(14) 0.0036(14)
O2 0.0596(17) 0.0577(18) 0.0676(19) -0.0027(14) 0.0171(14) -0.0041(15)
N1 0.086(3) 0.051(2) 0.092(3) 0.002(2) 0.025(2) 0.013(2)
N2 0.077(2) 0.051(2) 0.092(3) 0.0021(19) 0.030(2) 0.010(2)
N3 0.099(3) 0.086(3) 0.087(3) 0.008(3) 0.022(2) -0.001(3)
N4 0.069(2) 0.064(2) 0.085(3) -0.0093(19) 0.021(2) -0.009(2)
N5 0.066(2) 0.066(2) 0.089(3) -0.008(2) 0.027(2) -0.006(2)
N6 0.119(3) 0.067(3) 0.086(3) 0.000(2) 0.030(2) -0.004(2)
C1 0.061(3) 0.052(3) 0.063(3) -0.004(2) -0.001(2) 0.000(2)
C2 0.062(3) 0.048(3) 0.065(3) 0.0057(19) 0.000(2) -0.007(2)
C3 0.059(3) 0.045(2) 0.058(3) 0.003(2) 0.005(2) -0.001(2)
C4 0.066(3) 0.052(3) 0.057(3) -0.006(2) -0.001(2) 0.002(2)
C5 0.062(3) 0.047(3) 0.052(3) -0.004(2) 0.006(2) -0.005(2)
C6 0.060(3) 0.068(3) 0.059(3) -0.014(2) 0.007(2) 0.005(2)
C7 0.066(3) 0.050(3) 0.060(3) 0.002(2) 0.009(2) 0.007(2)
C8 0.069(3) 0.054(3) 0.055(3) -0.006(2) 0.011(2) 0.019(2)
C9 0.073(3) 0.058(3) 0.046(3) 0.002(2) 0.009(2) 0.005(2)
C10 0.099(3) 0.059(3) 0.068(3) 0.002(3) 0.023(3) 0.001(3)
C11 0.116(4) 0.066(3) 0.086(4) 0.015(3) 0.026(3) -0.001(3)
C12 0.087(4) 0.081(4) 0.086(4) -0.002(3) 0.026(3) 0.009(3)
C13 0.086(3) 0.054(3) 0.075(3) 0.001(2) 0.015(3) 0.009(2)
C14 0.065(3) 0.050(3) 0.062(3) -0.008(2) 0.006(2) -0.003(2)
C15 0.053(3) 0.063(3) 0.056(3) -0.002(2) 0.014(2) -0.006(2)
C16 0.063(3) 0.065(3) 0.045(3) -0.001(2) 0.011(2) -0.002(2)
C17 0.069(3) 0.072(3) 0.073(3) -0.004(2) 0.019(2) -0.007(3)
C18 0.086(3) 0.068(3) 0.081(3) 0.013(3) 0.019(3) -0.007(3)
C19 0.116(4) 0.070(4) 0.101(4) -0.008(3) 0.040(3) 0.005(3)
C20 0.078(3) 0.068(3) 0.079(3) -0.002(3) 0.028(2) 0.001(3)
C21 0.077(3) 0.045(3) 0.086(4) 0.002(2) 0.011(3) 0.010(3)
C22 0.154(9) 0.051(5) 0.107(7) 0.007(5) -0.004(6) 0.027(5)
C23 0.056(4) 0.052(5) 0.305(19) -0.018(3) -0.024(7) 0.032(8)
C24 0.123(8) 0.046(4) 0.108(6) -0.020(4) 0.003(6) -0.009(4)
C25 0.13(3) 0.044(13) 0.065(16) -0.022(16) -0.008(16) 0.002(11)
C26 0.22(4) 0.06(2) 0.32(8) 0.04(2) -0.17(5) -0.01(3)
C27 0.21(4) 0.09(2) 0.07(2) -0.05(2) 0.02(2) -0.013(17)

loop_
_atom_type_symbol
_atom_type_description
_atom_type_scat_dispersion_real
_atom_type_scat_dispersion_imag
_atom_type_scat_source
C C 0.0033 0.0016 'International Tables Vol C Tables 4.2.6.8 and 6.1.1.4'
H H 0.0000 0.0000 'International Tables Vol C Tables 4.2.6.8 and 6.1.1.4'
N N 0.0061 0.0033 'International Tables Vol C Tables 4.2.6.8 and 6.1.1.4'
O O 0.0106 0.0060 'International Tables Vol C Tables 4.2.6.8 and 6.1.1.4'

loop_
_geom_angle_atom_site_label_1
_geom_angle_atom_site_label_2
_geom_angle_atom_site_label_3
_geom_angle_site_symmetry_1
_geom_angle_site_symmetry_3
_geom_angle
_geom_angle_publ_flag
C7 O1 C8 . . 102.2(3) ?
C15 O2 C14 . . 102.5(3) ?
C8 N1 N2 . . 106.3(3) ?
C7 N2 N1 . . 106.3(3) ?
C11 N3 C12 . . 116.8(4) ?
C14 N4 N5 . . 105.9(3) ?
C15 N5 N4 . . 106.8(3) ?
C18 N6 C19 . . 115.7(4) ?
C2 C1 C6 . . 116.9(4) ?
C2 C1 C21 . . 122.3(4) ?
C6 C1 C21 . . 120.8(3) ?
C1 C2 C3 . . 121.9(3) ?
C1 C2 H2 . . 119.0 ?
C3 C2 H2 . . 119.0 ?
C4 C3 C2 . . 119.5(3) ?
C4 C3 C7 . . 118.8(3) ?
C2 C3 C7 . . 121.7(3) ?
C5 C4 C3 . . 119.5(4) ?
C5 C4 H4 . . 120.2 ?
C3 C4 H4 . . 120.2 ?
C4 C5 C6 . . 119.3(3) ?
C4 C5 C14 . . 122.0(4) ?
C6 C5 C14 . . 118.6(3) ?
C5 C6 C1 . . 122.8(3) ?
C5 C6 H6 . . 118.6 ?
C1 C6 H6 . . 118.6 ?
N2 C7 O1 . . 112.6(3) ?
N2 C7 C3 . . 127.9(4) ?
O1 C7 C3 . . 119.4(3) ?
N1 C8 O1 . . 112.6(3) ?
N1 C8 C9 . . 128.7(3) ?
O1 C8 C9 . . 118.7(3) ?
C13 C9 C10 . . 118.6(4) ?
C13 C9 C8 . . 118.5(4) ?
C10 C9 C8 . . 122.9(4) ?
C9 C10 C11 . . 118.4(4) ?
C9 C10 H10 . . 120.8 ?
C11 C10 H10 . . 120.8 ?
N3 C11 C10 . . 124.0(4) ?
N3 C11 H11 . . 118.0 ?
C10 C11 H11 . . 118.0 ?
N3 C12 C13 . . 123.6(4) ?
N3 C12 H12 . . 118.2 ?
C13 C12 H12 . . 118.2 ?
C9 C13 C12 . . 118.5(4) ?
C9 C13 H13 . . 120.7 ?
C12 C13 H13 . . 120.7 ?
N4 C14 O2 . . 112.7(3) ?
N4 C14 C5 . . 127.9(4) ?
O2 C14 C5 . . 119.3(3) ?
N5 C15 O2 . . 112.0(4) ?
N5 C15 C16 . . 128.0(4) ?
O2 C15 C16 . . 120.0(3) ?
C17 C16 C20 . . 118.3(4) ?
C17 C16 C15 . . 119.6(4) ?
C20 C16 C15 . . 122.1(4) ?
C16 C17 C18 . . 118.8(4) ?
C16 C17 H17 . . 120.6 ?
C18 C17 H17 . . 120.6 ?
N6 C18 C17 . . 124.3(4) ?
N6 C18 H18 . . 117.9 ?
C17 C18 H18 . . 117.9 ?
N6 C19 C20 . . 124.5(4) ?
N6 C19 H19 . . 117.7 ?
C20 C19 H19 . . 117.7 ?
C16 C20 C19 . . 118.4(4) ?
C16 C20 H20 . . 120.8 ?
C19 C20 H20 . . 120.8 ?
C23 C21 C22 . . 114.7(6) ?
C23 C21 C1 . . 110.7(4) ?
C22 C21 C1 . . 106.9(4) ?
C23 C21 C24 . . 107.7(6) ?
C22 C21 C24 . . 106.0(5) ?
C1 C21 C24 . . 110.8(4) ?
C21 C22 H22A . . 109.4 ?
C21 C22 H22B . . 109.5 ?
C21 C22 H22C . . 109.5 ?
C21 C23 H23A . . 109.5 ?
C21 C23 H23B . . 109.4 ?
C21 C23 H23C . . 109.5 ?
C21 C24 H24A . . 109.5 ?
C21 C24 H24B . . 109.5 ?
C21 C24 H24C . . 109.5 ?
C21 C25 H25A . . 109.6 ?
C21 C25 H25B . . 109.4 ?
H25A C25 H25B . . 109.5 ?
C21 C25 H25C . . 109.5 ?
H25A C25 H25C . . 109.5 ?
H25B C25 H25C . . 109.5 ?
C21 C26 H26A . . 109.3 ?
C21 C26 H26B . . 109.5 ?
H26A C26 H26B . . 109.5 ?
C21 C26 H26C . . 109.6 ?
H26A C26 H26C . . 109.5 ?
H26B C26 H26C . . 109.5 ?
C21 C27 H27A . . 109.4 ?
C21 C27 H27B . . 109.6 ?
H27A C27 H27B . . 109.5 ?
C21 C27 H27C . . 109.5 ?
H27A C27 H27C . . 109.5 ?
H27B C27 H27C . . 109.5 ?

loop_
_geom_bond_atom_site_label_1
_geom_bond_atom_site_label_2
_geom_bond_site_symmetry_2
_geom_bond_distance
_geom_bond_publ_flag
O1 C7 . 1.366(4) ?
O1 C8 . 1.375(4) ?
O2 C15 . 1.367(4) ?
O2 C14 . 1.365(4) ?
N1 C8 . 1.282(4) ?
N1 N2 . 1.413(4) ?
N2 C7 . 1.287(4) ?
N3 C11 . 1.320(5) ?
N3 C12 . 1.326(5) ?
N4 C14 . 1.288(4) ?
N4 N5 . 1.407(4) ?
N5 C15 . 1.288(4) ?
N6 C18 . 1.326(4) ?
N6 C19 . 1.343(5) ?
C1 C2 . 1.385(5) ?
C1 C6 . 1.382(5) ?
C1 C21 . 1.542(5) ?
C2 C3 . 1.396(4) ?
C2 H2 . 0.9300 ?
C3 C4 . 1.394(4) ?
C3 C7 . 1.456(5) ?
C4 C5 . 1.381(4) ?
C4 H4 . 0.9300 ?
C5 C6 . 1.390(4) ?
C5 C14 . 1.458(4) ?
C6 H6 . 0.9300 ?
C8 C9 . 1.471(5) ?
C9 C13 . 1.377(4) ?
C9 C10 . 1.371(5) ?
C10 C11 . 1.386(5) ?
C10 H10 . 0.9300 ?
C11 H11 . 0.9300 ?
C12 C13 . 1.384(5) ?
C12 H12 . 0.9300 ?
C13 H13 . 0.9300 ?
C15 C16 . 1.465(5) ?
C16 C17 . 1.385(4) ?
C16 C20 . 1.375(5) ?
C17 C18 . 1.384(5) ?
C17 H17 . 0.9300 ?
C18 H18 . 0.9300 ?
C19 C20 . 1.384(5) ?
C19 H19 . 0.9300 ?
C20 H20 . 0.9300 ?
C21 C22 . 1.513(7) ?
C21 C23 . 1.494(6) ?
C21 C24 . 1.573(6) ?
C21 C25 . 1.523(13) ?
C21 C26 . 1.521(14) ?
C21 C27 . 1.575(11) ?
C22 H22A . 0.9600 ?
C22 H22B . 0.9600 ?
C22 H22C . 0.9600 ?
C23 H23A . 0.9600 ?
C23 H23B . 0.9600 ?
C23 H23C . 0.9600 ?
C24 H24A . 0.9600 ?
C24 H24B . 0.9600 ?
C24 H24C . 0.9600 ?
C25 H25A . 0.9600 ?
C25 H25B . 0.9600 ?
C25 H25C . 0.9600 ?
C26 H26A . 0.9600 ?
C26 H26B . 0.9600 ?
C26 H26C . 0.9600 ?
C27 H27A . 0.9600 ?
C27 H27B . 0.9600 ?
C27 H27C . 0.9600 ?

loop_
_geom_hbond_atom_site_label_D
_geom_hbond_atom_site_label_H
_geom_hbond_atom_site_label_A
_geom_hbond_site_symmetry_A
_geom_hbond_distance_DH
_geom_hbond_distance_HA
_geom_hbond_distance_DA
_geom_hbond_angle_DHA
C2 H2 O1 . 0.93 2.54 2.860(4) 100.7
C6 H6 N4 . 0.93 2.61 2.928(5) 100.3
C11 H11 N2 2_645 0.93 2.50 3.406(6) 163.5
C17 H17 N5 3_366 0.93 2.56 3.430(5) 155.8

loop_
_geom_torsion_atom_site_label_1
_geom_torsion_atom_site_label_2
_geom_torsion_atom_site_label_3
_geom_torsion_atom_site_label_4
_geom_torsion_site_symmetry_1
_geom_torsion_site_symmetry_2
_geom_torsion_site_symmetry_3
_geom_torsion_site_symmetry_4
_geom_torsion
_geom_torsion_publ_flag
C8 N1 N2 C7 . . . . -0.9(5) ?
C14 N4 N5 C15 . . . . -0.7(4) ?
C6 C1 C2 C3 . . . . 0.0(6) ?
C21 C1 C2 C3 . . . . -178.1(4) ?
C1 C2 C3 C4 . . . . 0.0(6) ?
C1 C2 C3 C7 . . . . -179.2(4) ?
C2 C3 C4 C5 . . . . -0.6(6) ?
C7 C3 C4 C5 . . . . 178.6(4) ?
C3 C4 C5 C6 . . . . 1.2(6) ?
C3 C4 C5 C14 . . . . 179.9(4) ?
C4 C5 C6 C1 . . . . -1.2(6) ?
C14 C5 C6 C1 . . . . -180.0(4) ?
C2 C1 C6 C5 . . . . 0.6(6) ?
C21 C1 C6 C5 . . . . 178.7(4) ?
N1 N2 C7 O1 . . . . 0.7(5) ?
N1 N2 C7 C3 . . . . -179.2(4) ?
C8 O1 C7 N2 . . . . -0.2(4) ?
C8 O1 C7 C3 . . . . 179.7(4) ?
C4 C3 C7 N2 . . . . 1.7(7) ?
C2 C3 C7 N2 . . . . -179.1(4) ?
C4 C3 C7 O1 . . . . -178.2(3) ?
C2 C3 C7 O1 . . . . 1.0(6) ?
N2 N1 C8 O1 . . . . 0.9(5) ?
N2 N1 C8 C9 . . . . -179.8(4) ?
C7 O1 C8 N1 . . . . -0.5(5) ?
C7 O1 C8 C9 . . . . -179.9(3) ?
N1 C8 C9 C13 . . . . 4.7(7) ?
O1 C8 C9 C13 . . . . -176.0(4) ?
N1 C8 C9 C10 . . . . -177.4(5) ?
O1 C8 C9 C10 . . . . 1.9(6) ?
C13 C9 C10 C11 . . . . 1.0(7) ?
C8 C9 C10 C11 . . . . -176.9(4) ?
C12 N3 C11 C10 . . . . -0.7(7) ?
C9 C10 C11 N3 . . . . -0.4(7) ?
C11 N3 C12 C13 . . . . 1.2(8) ?
C10 C9 C13 C12 . . . . -0.5(6) ?
C8 C9 C13 C12 . . . . 177.5(4) ?
N3 C12 C13 C9 . . . . -0.7(7) ?
N5 N4 C14 O2 . . . . -0.3(5) ?
N5 N4 C14 C5 . . . . -178.5(4) ?
C15 O2 C14 N4 . . . . 1.1(4) ?
C15 O2 C14 C5 . . . . 179.4(3) ?
C4 C5 C14 N4 . . . . 172.5(4) ?
C6 C5 C14 N4 . . . . -8.7(6) ?
C4 C5 C14 O2 . . . . -5.5(6) ?
C6 C5 C14 O2 . . . . 173.2(3) ?
N4 N5 C15 O2 . . . . 1.4(5) ?
N4 N5 C15 C16 . . . . -178.9(4) ?
C14 O2 C15 N5 . . . . -1.5(4) ?
C14 O2 C15 C16 . . . . 178.7(4) ?
N5 C15 C16 C17 . . . . 0.9(7) ?
O2 C15 C16 C17 . . . . -179.4(3) ?
N5 C15 C16 C20 . . . . 179.0(4) ?
O2 C15 C16 C20 . . . . -1.3(6) ?
C20 C16 C17 C18 . . . . 1.0(6) ?
C15 C16 C17 C18 . . . . 179.2(4) ?
C19 N6 C18 C17 . . . . 0.5(7) ?
C16 C17 C18 N6 . . . . -1.1(7) ?
C18 N6 C19 C20 . . . . 0.2(8) ?
C17 C16 C20 C19 . . . . -0.4(6) ?
C15 C16 C20 C19 . . . . -178.5(4) ?
N6 C19 C20 C16 . . . . -0.3(8) ?
C2 C1 C21 C23 . . . . -135.0(7) ?
C6 C1 C21 C23 . . . . 47.0(8) ?
C2 C1 C21 C22 . . . . 99.4(6) ?
C6 C1 C21 C22 . . . . -78.6(6) ?
C2 C1 C21 C24 . . . . -15.6(7) ?
C6 C1 C21 C24 . . . . 166.4(5) ?
